data_7249497
loop_
_publ_author_name
'Sebastian, Sean S.'
'Dicke, Finn P.'
'Ruschewitz, Uwe'

_publ_section_title
;
 Exploring the host--guest interactions of small molecules in UoC-9(Ca)
;
_journal_issue 44
_journal_name_full CrystEngComm
_journal_page_first 6361
_journal_page_last 6368
_journal_paper_doi 10.1039/D4CE01007H
_journal_volume 26
_journal_year 2024
_chemical_formula_sum 'C117.76 H83.26 Ca5 F9 N7.25 O25'
_chemical_formula_weight 2371.26
_space_group_crystal_system orthorhombic
_space_group_IT_number 46
_space_group_name_Hall 'I 2 -2a'
_space_group_name_H-M_alt 'I m a 2'
_atom_sites_solution_hydrogens geom
_atom_sites_solution_primary dual-space
_atom_sites_solution_secondary difmap
_audit_creation_method SHELXL-2018/3
_audit_update_record
;
2024-09-13 deposited with the CCDC.	2024-10-24 downloaded from the CCDC.
;
_cell_angle_alpha 90
_cell_angle_beta 90
_cell_angle_gamma 90
_cell_formula_units_Z 4
_cell_length_a 31.8875(14)
_cell_length_b 16.6009(7)
_cell_length_c 28.7479(11)
_cell_measurement_reflns_used 9905
_cell_measurement_temperature 100(2)
_cell_measurement_theta_max 52.697
_cell_measurement_theta_min 4.550
_cell_volume 15218.0(11)
_computing_cell_refinement 'Bruker SAINT'
_computing_data_collection 'Bruker APEX2'
_computing_data_reduction 'Bruker SAINT'
_computing_structure_refinement 'SHELXL-2018/3 (Sheldrick, 2018)'
_computing_structure_solution 'SHELXT 2018/2 (Sheldrick, 2018)'
_diffrn_ambient_temperature 100(2)
_diffrn_measured_fraction_theta_full 0.998
_diffrn_measured_fraction_theta_max 0.998
_diffrn_measurement_device_type 'Bruker D8 Venture'
_diffrn_measurement_method '\f and \w scans'
_diffrn_radiation_type MoK\a
_diffrn_radiation_wavelength 0.71073
_diffrn_reflns_av_R_equivalents 0.0392
_diffrn_reflns_av_unetI/netI 0.0168
_diffrn_reflns_Laue_measured_fraction_full 0.998
_diffrn_reflns_Laue_measured_fraction_max 0.998
_diffrn_reflns_limit_h_max 39
_diffrn_reflns_limit_h_min -39
_diffrn_reflns_limit_k_max 20
_diffrn_reflns_limit_k_min -20
_diffrn_reflns_limit_l_max 35
_diffrn_reflns_limit_l_min -35
_diffrn_reflns_number 472470
_diffrn_reflns_point_group_measured_fraction_full 0.995
_diffrn_reflns_point_group_measured_fraction_max 0.995
_diffrn_reflns_theta_full 25.242
_diffrn_reflns_theta_max 26.399
_diffrn_reflns_theta_min 1.908
_diffrn_source microfocus-tube
_exptl_absorpt_coefficient_mu 0.244
_exptl_absorpt_correction_T_max 0.7454
_exptl_absorpt_correction_T_min 0.7069
_exptl_absorpt_correction_type multi-scan
_exptl_absorpt_process_details
;
 SADABS-2016/2 - Bruker AXS area detector scaling and absorption correction 
 Reference: Krause, L., Herbst-Irmer, R., Sheldrick G.M. & Stalke D.,
 J. Appl. Cryst. 48 (2015) 3-10.
;
_exptl_crystal_colour colorless
_exptl_crystal_density_diffrn 1.035
_exptl_crystal_description prism
_exptl_crystal_F_000 4915
_exptl_crystal_size_max 0.250
_exptl_crystal_size_mid 0.250
_exptl_crystal_size_min 0.100
_refine_diff_density_max 0.727
_refine_diff_density_min -0.328
_refine_diff_density_rms 0.075
_refine_ls_abs_structure_details
;
 Refined as an inversion twin.
;
_refine_ls_abs_structure_Flack 0.07(3)
_refine_ls_extinction_method none
_refine_ls_goodness_of_fit_ref 1.068
_refine_ls_hydrogen_treatment constr
_refine_ls_matrix_type full
_refine_ls_number_parameters 907
_refine_ls_number_reflns 15806
_refine_ls_number_restraints 571
_refine_ls_restrained_S_all 1.068
_refine_ls_R_factor_all 0.0491
_refine_ls_R_factor_gt 0.0478
_refine_ls_shift/su_max 0.023
_refine_ls_shift/su_mean 0.000
_refine_ls_structure_factor_coef Fsqd
_refine_ls_weighting_details 'w=1/[\s^2^(Fo^2^)+(0.1088P)^2^+7.2132P] where P=(Fo^2^+2Fc^2^)/3'
_refine_ls_weighting_scheme calc
_refine_ls_wR_factor_gt 0.1379
_refine_ls_wR_factor_ref 0.1408
_reflns_Friedel_coverage 0.953
_reflns_Friedel_fraction_full 0.993
_reflns_Friedel_fraction_max 0.992
_reflns_number_gt 15349
_reflns_number_total 15817
_reflns_threshold_expression 'I > 2\s(I)'
_cod_data_source_file d4ce01007h2.cif
_cod_data_source_block mo_SSS243_new_a_sq
_cod_depositor_comments 'Adding full bibliography for 7249492--7249497.cif.'
_cod_database_code 7249497
_shelx_shelxl_version_number 2018/3
_shelx_space_group_comment
;
The symmetry employed for this shelxl refinement is uniquely defined
by the following loop, which should always be used as a source of
symmetry information in preference to the above space-group names.
They are only intended as comments.
;
_shelx_estimated_absorpt_t_min 0.941
_shelx_estimated_absorpt_t_max 0.976

loop_
_space_group_symop_operation_xyz
'x, y, z'
'-x, -y, z'
'x+1/2, -y, z'
'-x+1/2, y, z'
'x+1/2, y+1/2, z+1/2'
'-x+1/2, -y+1/2, z+1/2'
'x+1, -y+1/2, z+1/2'
'-x+1, y+1/2, z+1/2'

loop_
_atom_site_label
_atom_site_type_symbol
_atom_site_fract_x
_atom_site_fract_y
_atom_site_fract_z
_atom_site_U_iso_or_equiv
_atom_site_adp_type
_atom_site_occupancy
_atom_site_site_symmetry_order
_atom_site_calc_flag
_atom_site_refinement_flags_posn
_atom_site_refinement_flags_adp
_atom_site_refinement_flags_occupancy
_atom_site_disorder_assembly
_atom_site_disorder_group
Ca1 Ca 0.750000 -0.09183(5) 0.58119(3) 0.02598(18) Uani 1 2 d S T P . .
Ca2 Ca 0.64763(2) 0.90206(3) 0.51961(2) 0.02536(14) Uani 1 1 d . . . . .
Ca3 Ca 0.44188(2) 0.53063(3) 0.05228(2) 0.02240(13) Uani 1 1 d . . . . .
O1 O 0.750000 -0.0597(5) 0.66093(17) 0.098(2) Uani 1 2 d S T P . .
C1_1 C 0.500000 0.500000 0.34886(17) 0.0338(10) Uani 1 2 d S T P . .
C2_1 C 0.50465(11) 0.56993(18) 0.37483(11) 0.0295(6) Uani 1 1 d . . . . .
C3_1 C 0.50546(10) 0.57333(18) 0.42323(11) 0.0274(6) Uani 1 1 d . . . . .
C4_1 C 0.500000 0.500000 0.44568(15) 0.0281(8) Uani 1 2 d S T P . .
C10_1 C 0.500000 0.500000 0.29733(16) 0.0360(10) Uani 1 2 d S T P . .
C11_1 C 0.47247(14) 0.5489(2) 0.27235(14) 0.0444(9) Uani 1 1 d . . . . .
H11_1 H 0.453603 0.582985 0.288660 0.053 Uiso 1 1 calc R U . . .
C12_1 C 0.47215(13) 0.5486(2) 0.22481(13) 0.0423(8) Uani 1 1 d . . . . .
H12_1 H 0.452775 0.581736 0.208582 0.051 Uiso 1 1 calc R U . . .
C13_1 C 0.500000 0.500000 0.19974(16) 0.0338(10) Uani 1 2 d S T P . .
C16_1 C 0.500000 0.500000 0.14712(16) 0.0311(9) Uani 1 2 d S T P . .
C20_1 C 0.51300(10) 0.64942(18) 0.44939(10) 0.0274(6) Uani 1 1 d . . . . .
C21_1 C 0.54956(11) 0.65832(19) 0.47521(12) 0.0333(7) Uani 1 1 d . . . . .
H21_1 H 0.569137 0.615300 0.476934 0.040 Uiso 1 1 calc R U . . .
C22_1 C 0.55750(10) 0.72990(19) 0.49848(13) 0.0322(7) Uani 1 1 d . . . . .
H22_1 H 0.582966 0.736560 0.515186 0.039 Uiso 1 1 calc R U . . .
C23_1 C 0.52811(9) 0.79214(17) 0.49735(10) 0.0248(5) Uani 1 1 d . . . . .
C24_1 C 0.49107(10) 0.78225(19) 0.47223(11) 0.0296(6) Uani 1 1 d . . . . .
H24_1 H 0.470710 0.824014 0.471874 0.036 Uiso 1 1 calc R U . . .
C25_1 C 0.48389(10) 0.71179(19) 0.44782(12) 0.0314(6) Uani 1 1 d . . . . .
H25_1 H 0.459022 0.705966 0.429944 0.038 Uiso 1 1 calc R U . . .
C26_1 C 0.53745(9) 0.87018(17) 0.52100(10) 0.0243(5) Uani 1 1 d . . . . .
F2_1 F 0.51049(8) 0.64002(12) 0.35178(7) 0.0394(5) Uani 1 1 d . . . . .
F4_1 F 0.500000 0.500000 0.49276(9) 0.0347(6) Uani 1 2 d S T P . .
O161_1 O 0.46786(7) 0.52709(15) 0.12773(8) 0.0328(5) Uani 1 1 d . . . . .
O261_1 O 0.57481(7) 0.89040(13) 0.52724(9) 0.0326(5) Uani 1 1 d . . . . .
O262_1 O 0.50790(7) 0.91539(14) 0.53347(8) 0.0297(5) Uani 1 1 d . . . . .
C3_2 C 0.65210(14) 0.4710(2) 0.68909(14) 0.0430(9) Uani 1 1 d . . . . .
C4_2 C 0.64607(15) 0.4710(2) 0.73680(14) 0.0433(9) Uani 1 1 d . . . . .
C5_2 C 0.64080(14) 0.4029(2) 0.76368(13) 0.0405(8) Uani 1 1 d . . . . .
C6_2 C 0.64281(13) 0.3305(2) 0.74023(13) 0.0395(8) Uani 1 1 d . . . . .
C1_2 C 0.64922(13) 0.3228(2) 0.69257(13) 0.0395(8) Uani 1 1 d . . . . .
C2_2 C 0.65275(14) 0.3953(2) 0.66884(13) 0.0418(8) Uani 1 1 d . . . . .
F4_2 F 0.64311(9) 0.54351(14) 0.75782(9) 0.0512(6) Uani 1 1 d . . . . .
F6_2 F 0.63963(8) 0.26247(13) 0.76539(7) 0.0430(5) Uani 1 1 d . . . . .
F2_2 F 0.65742(10) 0.39193(14) 0.62196(8) 0.0497(6) Uani 1 1 d . . . . .
C20_2 C 0.65678(14) 0.5464(2) 0.66174(14) 0.0429(8) Uani 1 1 d . . . . .
C21_2 C 0.68827(17) 0.6005(3) 0.67357(19) 0.0567(11) Uani 1 1 d . . . . .
H21_2 H 0.706305 0.589607 0.699105 0.068 Uiso 1 1 calc R U . . .
C22_2 C 0.69329(15) 0.6715(3) 0.6476(2) 0.0592(11) Uani 1 1 d . . . . .
H22_2 H 0.714969 0.708304 0.655405 0.071 Uiso 1 1 calc R U . . .
C23_2 C 0.66735(14) 0.6879(2) 0.61118(17) 0.0486(9) Uani 1 1 d . . . . .
C24_2 C 0.63588(15) 0.6335(3) 0.59971(18) 0.0533(10) Uani 1 1 d . . . . .
H24_2 H 0.617432 0.645197 0.574650 0.064 Uiso 1 1 calc R U . . .
C25_2 C 0.63112(15) 0.5627(2) 0.62437(17) 0.0517(10) Uani 1 1 d . . . . .
H25_2 H 0.610120 0.525071 0.615532 0.062 Uiso 1 1 calc R U . . .
O261_2 O 0.69908(19) 0.8129(2) 0.59557(17) 0.0961(17) Uani 1 1 d . . . . .
C26_2 C 0.67236(15) 0.7636(2) 0.5831(2) 0.0572(12) Uani 1 1 d . . . . .
O262_2 O 0.64908(11) 0.7742(2) 0.55014(19) 0.0763(12) Uani 1 1 d . . . . .
C30_2 C 0.63301(14) 0.4097(2) 0.81462(13) 0.0405(8) Uani 1 1 d . . . . .
C31_2 C 0.65968(14) 0.4542(2) 0.84280(14) 0.0439(8) Uani 1 1 d . . . . .
H31_2 H 0.684150 0.477894 0.829822 0.053 Uiso 1 1 calc R U . . .
C32_2 C 0.65097(12) 0.4646(2) 0.88977(14) 0.0417(8) Uani 1 1 d . . . . .
H32_2 H 0.670050 0.493320 0.908986 0.050 Uiso 1 1 calc R U . . .
C33_2 C 0.61451(12) 0.4332(2) 0.90859(12) 0.0352(7) Uani 1 1 d . . . . .
C34_2 C 0.58771(13) 0.3877(2) 0.88062(13) 0.0395(8) Uani 1 1 d . . . . .
H34_2 H 0.562684 0.365967 0.893413 0.047 Uiso 1 1 calc R U . . .
C35_2 C 0.59741(13) 0.3740(2) 0.83412(12) 0.0417(8) Uani 1 1 d . . . . .
H35_2 H 0.579885 0.340510 0.815674 0.050 Uiso 1 1 calc R U . . .
O361_2 O 0.56551(9) 0.44488(17) 0.97021(9) 0.0412(6) Uani 1 1 d . . . . .
C36_2 C 0.60310(13) 0.4522(2) 0.95809(12) 0.0362(7) Uani 1 1 d . . . . .
O362_2 O 0.63169(10) 0.47633(16) 0.98463(10) 0.0439(6) Uani 1 1 d . . . . .
C10_2 C 0.65263(12) 0.2436(2) 0.66903(12) 0.0350(7) Uani 1 1 d . . . . .
C11_2 C 0.68574(13) 0.2289(2) 0.63801(14) 0.0421(8) Uani 1 1 d . . . . .
H11_2 H 0.706467 0.269120 0.633202 0.051 Uiso 1 1 calc R U . . .
C12_2 C 0.68860(12) 0.1569(2) 0.61445(14) 0.0400(8) Uani 1 1 d . . . . .
H12_2 H 0.711146 0.147868 0.593489 0.048 Uiso 1 1 calc R U . . .
C13_2 C 0.65839(11) 0.09721(18) 0.62135(12) 0.0297(6) Uani 1 1 d . . . . .
C14_2 C 0.62583(11) 0.1110(2) 0.65221(12) 0.0325(6) Uani 1 1 d . . . . .
H14_2 H 0.605187 0.070598 0.657074 0.039 Uiso 1 1 calc R U . . .
C15_2 C 0.62316(11) 0.1837(2) 0.67614(11) 0.0335(7) Uani 1 1 d . . . . .
H15_2 H 0.600915 0.192231 0.697557 0.040 Uiso 1 1 calc R U . . .
O161_2 O 0.69276(7) -0.00326(14) 0.57518(10) 0.0378(6) Uani 1 1 d . . . . .
C16_2 C 0.65900(10) 0.02228(18) 0.59280(11) 0.0282(6) Uani 1 1 d . . . . .
O162_2 O 0.62431(7) -0.01272(13) 0.58514(8) 0.0271(4) Uani 1 1 d . . . . .
C1_3 C 0.750000 0.8927(3) 0.47769(17) 0.0334(10) Uani 1 2 d S T P . .
C2A_3 C 0.750000 0.8929(6) 0.4249(2) 0.068(2) Uani 1 2 d S T P . .
H2AA_3 H 0.759882 0.840626 0.413479 0.102 Uiso 0.5 1 calc R U P . .
H2AB_3 H 0.768648 0.935544 0.413625 0.102 Uiso 0.5 1 calc R U P . .
H2AC_3 H 0.721470 0.902667 0.413574 0.102 Uiso 0.5 1 calc R U P . .
O1_3 O 0.71669(9) 0.8947(2) 0.49953(11) 0.0584(9) Uani 1 1 d . . . . .
C1_4 C 0.6029(9) 0.8583(18) 0.4225(10) 0.081(8) Uani 0.508(14) 1 d . U P A 4
H1_4 H 0.587236 0.903012 0.433542 0.097 Uiso 0.508(14) 1 calc R U P A 4
O1_4 O 0.63465(13) 0.8470(2) 0.44359(11) 0.0557(8) Uani 0.508(14) 1 d . U P A 4
N1_4 N 0.5844(5) 0.8194(8) 0.3852(4) 0.074(3) Uani 0.508(14) 1 d . U P A 4
C2_4 C 0.5431(7) 0.8378(15) 0.3649(7) 0.094(4) Uani 0.508(14) 1 d . U P A 4
H2A_4 H 0.542692 0.893743 0.354073 0.141 Uiso 0.508(14) 1 calc R U P A 4
H2B_4 H 0.521296 0.830065 0.388475 0.141 Uiso 0.508(14) 1 calc R U P A 4
H2C_4 H 0.537826 0.801644 0.338541 0.141 Uiso 0.508(14) 1 calc R U P A 4
C3_4 C 0.6088(6) 0.7466(10) 0.3726(6) 0.098(5) Uani 0.508(14) 1 d . U P A 4
H3A_4 H 0.589575 0.701166 0.368071 0.147 Uiso 0.508(14) 1 calc R U P A 4
H3B_4 H 0.628510 0.733901 0.397677 0.147 Uiso 0.508(14) 1 calc R U P A 4
H3C_4 H 0.624309 0.756587 0.343774 0.147 Uiso 0.508(14) 1 calc R U P A 4
C1_5 C 0.6026(7) 0.8588(10) 0.4190(7) 0.050(5) Uani 0.492(14) 1 d . U P A 3
H1_5 H 0.578304 0.883574 0.431716 0.059 Uiso 0.492(14) 1 calc R U P A 3
O1_5 O 0.63465(13) 0.8470(2) 0.44359(11) 0.0557(8) Uani 0.492(14) 1 d . U P A 3
N1_5 N 0.6037(5) 0.8357(8) 0.3748(4) 0.065(3) Uani 0.492(14) 1 d . U P A 3
C2_5 C 0.5633(7) 0.8435(15) 0.3503(7) 0.094(4) Uani 0.492(14) 1 d . U P A 3
H2A_5 H 0.568083 0.863817 0.318770 0.141 Uiso 0.492(14) 1 calc R U P A 3
H2B_5 H 0.545209 0.881226 0.367289 0.141 Uiso 0.492(14) 1 calc R U P A 3
H2C_5 H 0.549577 0.790738 0.348715 0.141 Uiso 0.492(14) 1 calc R U P A 3
C3_5 C 0.6407(5) 0.7999(9) 0.3508(5) 0.090(5) Uani 0.492(14) 1 d . U P A 3
H3A_5 H 0.631122 0.759790 0.328128 0.135 Uiso 0.492(14) 1 calc R U P A 3
H3B_5 H 0.658893 0.773862 0.373779 0.135 Uiso 0.492(14) 1 calc R U P A 3
H3C_5 H 0.656319 0.842374 0.334722 0.135 Uiso 0.492(14) 1 calc R U P A 3
C1_7 C 0.4145(2) 0.7312(3) 0.0504(3) 0.0770(17) Uani 1 1 d . U . B 1
H1_7 H 0.394834 0.742551 0.026388 0.092 Uiso 1 1 calc R U . B 1
O1_7 O 0.41874(10) 0.66274(16) 0.05942(12) 0.0519(7) Uani 1 1 d . U . B 1
N1_7 N 0.4324(3) 0.7921(4) 0.0681(3) 0.123(3) Uani 1 1 d . U . B 1
C2_7 C 0.4286(5) 0.8742(5) 0.0509(6) 0.202(8) Uani 1 1 d . U . B 1
H2A_7 H 0.456357 0.894117 0.041752 0.303 Uiso 1 1 calc R U . B 1
H2B_7 H 0.417156 0.908621 0.075487 0.303 Uiso 1 1 calc R U . B 1
H2C_7 H 0.409858 0.875056 0.023934 0.303 Uiso 1 1 calc R U . B 1
C3_7 C 0.4613(7) 0.7788(16) 0.1056(7) 0.271(13) Uani 1 1 d . U . B 1
H3A_7 H 0.484246 0.744176 0.094883 0.407 Uiso 1 1 calc R U . B 1
H3B_7 H 0.446680 0.752598 0.131474 0.407 Uiso 1 1 calc R U . B 1
H3C_7 H 0.472702 0.830560 0.116015 0.407 Uiso 1 1 calc R U . B 1
C1_8 C 0.4565(7) 0.4788(16) 0.7223(6) 0.076(6) Uani 0.350(7) 1 d D U P C -1
H1_8 H 0.429598 0.472561 0.708633 0.092 Uiso 0.350(7) 1 calc R U P C -1
C2_8 C 0.4622(11) 0.481(2) 0.7726(8) 0.069(6) Uani 0.350(7) 1 d D U P C -1
H2_8 H 0.439379 0.469043 0.792749 0.083 Uiso 0.350(7) 1 calc R U P C -1
C3_8 C 0.4997(13) 0.500(5) 0.7901(4) 0.063(3) Uani 0.350(7) 1 d D U P C -1
H3_8 H 0.502071 0.510719 0.822415 0.075 Uiso 0.350(7) 1 calc R U P C -1
C4_8 C 0.5353(9) 0.5030(19) 0.7623(7) 0.068(6) Uani 0.350(7) 1 d D U P C -1
H4_8 H 0.562385 0.512289 0.775086 0.081 Uiso 0.350(7) 1 calc R U P C -1
C5_8 C 0.5292(7) 0.4921(17) 0.7138(7) 0.078(5) Uani 0.350(7) 1 d D U P C -1
H5_8 H 0.553075 0.488929 0.694094 0.094 Uiso 0.350(7) 1 calc R U P C -1
C6_8 C 0.4920(6) 0.4862(18) 0.6956(5) 0.076(5) Uani 0.350(7) 1 d D U P C -1
C7_8 C 0.4870(6) 0.4813(13) 0.6467(5) 0.085(6) Uani 0.350(7) 1 d D U P C -1
N1_8 N 0.4841(7) 0.486(2) 0.6037(6) 0.125(9) Uani 0.350(7) 1 d D U P C -1
C1_9 C 0.5417(5) 0.6853(8) 0.1717(6) 0.165(6) Uani 0.809(10) 1 d D U P D 1
H1_9 H 0.517204 0.670625 0.154873 0.198 Uiso 0.809(10) 1 calc R U P D 1
C2_9 C 0.5818(5) 0.6585(6) 0.1578(4) 0.140(5) Uani 0.809(10) 1 d D U P D 1
H2_9 H 0.585756 0.624125 0.131802 0.169 Uiso 0.809(10) 1 calc R U P D 1
C3_9 C 0.6134(6) 0.6844(9) 0.1834(4) 0.154(5) Uani 0.809(10) 1 d D U P D 1
H3_9 H 0.639180 0.656288 0.180289 0.185 Uiso 0.809(10) 1 calc R U P D 1
C4_9 C 0.6128(6) 0.7488(9) 0.2147(6) 0.168(6) Uani 0.809(10) 1 d D U P D 1
H4_9 H 0.637354 0.776127 0.224832 0.202 Uiso 0.809(10) 1 calc R U P D 1
C5_9 C 0.5721(6) 0.7690(11) 0.2297(7) 0.178(6) Uani 0.809(10) 1 d D U P D 1
H5_9 H 0.568363 0.808063 0.253465 0.214 Uiso 0.809(10) 1 calc R U P D 1
C6_9 C 0.5394(5) 0.7341(7) 0.2109(5) 0.142(5) Uani 0.809(10) 1 d D U P D 1
C7_9 C 0.4996(5) 0.7633(9) 0.2242(6) 0.154(6) Uani 0.809(10) 1 d D U P D 1
N1_9 N 0.4651(4) 0.7815(10) 0.2392(5) 0.171(6) Uani 0.809(10) 1 d D U P D 1
C1_10 C 0.750000 0.3142(15) 0.8145(8) 0.104(7) Uani 0.474(18) 2 d DS TU P E 1
H1_10 H 0.750000 0.345821 0.842059 0.125 Uiso 0.474(18) 2 calc R U P E 1
C2_10 C 0.750000 0.2284(16) 0.8172(10) 0.123(8) Uani 0.474(18) 2 d DS TU P E 1
H2_10 H 0.750000 0.203307 0.846917 0.148 Uiso 0.474(18) 2 calc R U P E 1
C3_10 C 0.750000 0.1822(16) 0.7790(10) 0.110(7) Uani 0.474(18) 2 d DS TU P E 1
H3_10 H 0.750000 0.125029 0.780924 0.132 Uiso 0.474(18) 2 calc R U P E 1
C4_10 C 0.750000 0.2207(14) 0.7377(8) 0.097(6) Uani 0.474(18) 2 d DS TU P E 1
H4_10 H 0.750000 0.189301 0.710121 0.116 Uiso 0.474(18) 2 calc R U P E 1
C5_10 C 0.750000 0.3054(14) 0.7334(7) 0.093(6) Uani 0.474(18) 2 d DS TU P E 1
H5_10 H 0.750000 0.329810 0.703545 0.111 Uiso 0.474(18) 2 calc R U P E 1
C6_10 C 0.750000 0.3507(13) 0.7714(7) 0.090(5) Uani 0.474(18) 2 d DS TU P E 1
C7_10 C 0.750000 0.4369(13) 0.7673(7) 0.097(6) Uani 0.474(18) 2 d DS TU P E 1
N1_10 N 0.750000 0.5135(13) 0.7710(7) 0.121(8) Uani 0.474(18) 2 d DS TU P E 1
C1_11 C 0.750000 0.2810(17) 0.7356(11) 0.135(11) Uani 0.46(2) 2 d DS TU P F 2
H1_11 H 0.750000 0.278197 0.702584 0.163 Uiso 0.46(2) 2 calc R U P F 2
C2_11 C 0.750000 0.3577(18) 0.7583(13) 0.154(12) Uani 0.46(2) 2 d DS TU P F 2
H2_11 H 0.750000 0.406568 0.741111 0.184 Uiso 0.46(2) 2 calc R U P F 2
C3_11 C 0.750000 0.357(2) 0.8042(13) 0.164(12) Uani 0.46(2) 2 d DS TU P F 2
H3_11 H 0.750000 0.408240 0.819436 0.197 Uiso 0.46(2) 2 calc R U P F 2
C4_11 C 0.750000 0.290(2) 0.8315(11) 0.159(12) Uani 0.46(2) 2 d DS TU P F 2
H4_11 H 0.750000 0.292694 0.864552 0.191 Uiso 0.46(2) 2 calc R U P F 2
C5_11 C 0.750000 0.2159(19) 0.8070(11) 0.155(11) Uani 0.46(2) 2 d DS TU P F 2
H5_11 H 0.750000 0.167110 0.824340 0.186 Uiso 0.46(2) 2 calc R U P F 2
C6_11 C 0.750000 0.2118(16) 0.7614(10) 0.133(10) Uani 0.46(2) 2 d DS TU P F 2
C7_11 C 0.750000 0.1347(15) 0.7414(11) 0.125(10) Uani 0.46(2) 2 d DS TU P F 2
N1_11 N 0.750000 0.0657(17) 0.7263(14) 0.166(14) Uani 0.46(2) 2 d DS TU P F 2

loop_
_atom_site_aniso_label
_atom_site_aniso_U_11
_atom_site_aniso_U_22
_atom_site_aniso_U_33
_atom_site_aniso_U_23
_atom_site_aniso_U_13
_atom_site_aniso_U_12
Ca1 0.0302(4) 0.0182(4) 0.0296(4) 0.0006(3) 0.000 0.000
Ca2 0.0236(3) 0.0231(3) 0.0294(3) -0.0007(2) 0.0004(2) 0.0021(2)
Ca3 0.0223(3) 0.0190(2) 0.0259(3) 0.0007(2) -0.0007(2) 0.00012(18)
O1 0.171(7) 0.095(5) 0.028(2) -0.005(3) 0.000 0.000
C1_1 0.047(3) 0.024(2) 0.030(2) 0.000 0.000 0.0050(19)
C2_1 0.0422(17) 0.0187(14) 0.0276(14) 0.0028(11) 0.0025(12) 0.0027(12)
C3_1 0.0355(15) 0.0194(14) 0.0274(14) -0.0012(11) 0.0010(11) 0.0019(11)
C4_1 0.038(2) 0.024(2) 0.0229(18) 0.000 0.000 0.0004(17)
C10_1 0.049(3) 0.030(2) 0.029(2) 0.000 0.000 0.007(2)
C11_1 0.058(2) 0.0417(19) 0.0339(17) -0.0017(15) 0.0015(16) 0.0197(18)
C12_1 0.048(2) 0.0446(19) 0.0340(17) 0.0013(15) 0.0003(15) 0.0195(17)
C13_1 0.036(2) 0.034(2) 0.031(2) 0.000 0.000 0.0065(19)
C16_1 0.034(2) 0.032(2) 0.028(2) 0.000 0.000 0.0006(17)
C20_1 0.0347(15) 0.0196(13) 0.0278(13) 0.0005(11) 0.0034(12) -0.0021(11)
C21_1 0.0349(15) 0.0226(14) 0.0423(17) -0.0044(13) -0.0024(13) 0.0060(12)
C22_1 0.0333(16) 0.0227(14) 0.0407(17) -0.0050(12) -0.0038(12) 0.0005(11)
C23_1 0.0268(13) 0.0198(13) 0.0277(13) -0.0021(10) 0.0031(11) 0.0009(11)
C24_1 0.0301(14) 0.0237(14) 0.0351(15) -0.0028(12) -0.0027(12) 0.0022(11)
C25_1 0.0342(15) 0.0232(14) 0.0369(16) -0.0015(12) -0.0047(13) 0.0001(12)
C26_1 0.0262(13) 0.0194(12) 0.0273(13) -0.0004(10) -0.0017(11) 0.0000(10)
F2_1 0.0653(14) 0.0213(9) 0.0315(9) 0.0046(7) 0.0056(9) 0.0007(9)
F4_1 0.0558(17) 0.0247(12) 0.0236(12) 0.000 0.000 -0.0035(11)
O161_1 0.0304(12) 0.0420(13) 0.0261(10) -0.0004(9) -0.0021(9) 0.0084(9)
O261_1 0.0239(10) 0.0251(10) 0.0488(13) -0.0070(10) -0.0020(9) 0.0008(8)
O262_1 0.0262(10) 0.0243(10) 0.0385(11) -0.0063(9) 0.0028(9) 0.0013(8)
C3_2 0.058(2) 0.0320(19) 0.0394(19) -0.0002(15) 0.0032(16) -0.0062(15)
C4_2 0.061(2) 0.0290(17) 0.0398(19) -0.0061(14) 0.0068(17) -0.0018(15)
C5_2 0.055(2) 0.0334(18) 0.0326(17) -0.0066(13) 0.0071(16) -0.0051(15)
C6_2 0.051(2) 0.0303(17) 0.0373(17) -0.0031(14) 0.0033(15) -0.0022(14)
C1_2 0.050(2) 0.0321(18) 0.0358(17) -0.0054(14) 0.0043(14) -0.0032(15)
C2_2 0.057(2) 0.0341(19) 0.0339(18) -0.0017(14) 0.0067(15) -0.0045(15)
F4_2 0.0794(17) 0.0280(11) 0.0463(13) -0.0077(9) 0.0139(12) -0.0039(10)
F6_2 0.0666(14) 0.0322(11) 0.0303(10) 0.0001(8) 0.0034(10) -0.0062(10)
F2_2 0.0829(17) 0.0369(11) 0.0294(10) -0.0009(8) 0.0070(11) -0.0068(11)
C20_2 0.057(2) 0.0260(16) 0.045(2) -0.0034(14) 0.0043(17) -0.0062(16)
C21_2 0.056(3) 0.047(2) 0.067(3) 0.0020(19) -0.009(2) -0.0115(19)
C22_2 0.053(2) 0.047(2) 0.077(3) 0.005(2) -0.005(2) -0.0207(19)
C23_2 0.051(2) 0.0228(16) 0.072(3) 0.0082(17) 0.0077(19) -0.0131(15)
C24_2 0.056(2) 0.0344(19) 0.070(3) 0.0142(18) -0.005(2) -0.0146(17)
C25_2 0.064(3) 0.0345(19) 0.057(2) 0.0065(17) -0.006(2) -0.0218(18)
O261_2 0.144(4) 0.054(2) 0.090(3) -0.0135(19) 0.044(3) -0.066(3)
C26_2 0.058(2) 0.0261(17) 0.088(3) 0.014(2) 0.022(3) -0.0040(17)
O262_2 0.0552(19) 0.0487(19) 0.125(4) 0.044(2) 0.001(2) 0.0023(14)
C30_2 0.053(2) 0.0367(18) 0.0315(17) -0.0054(13) 0.0088(15) -0.0020(16)
C31_2 0.049(2) 0.0417(19) 0.0410(19) -0.0089(15) 0.0112(16) -0.0086(16)
C32_2 0.0401(19) 0.0417(19) 0.043(2) -0.0121(15) 0.0032(15) -0.0067(15)
C33_2 0.0430(17) 0.0321(16) 0.0304(15) -0.0081(13) 0.0026(13) -0.0053(14)
C34_2 0.0465(19) 0.0393(17) 0.0326(17) -0.0083(14) 0.0045(14) -0.0103(16)
C35_2 0.056(2) 0.0386(18) 0.0306(16) -0.0051(13) 0.0033(15) -0.0158(17)
O361_2 0.0538(15) 0.0403(13) 0.0295(11) -0.0071(10) 0.0071(11) -0.0152(12)
C36_2 0.052(2) 0.0272(15) 0.0293(15) -0.0051(12) -0.0003(14) -0.0062(14)
O362_2 0.0581(16) 0.0366(13) 0.0370(13) -0.0105(10) -0.0101(12) -0.0035(12)
C10_2 0.0459(18) 0.0253(15) 0.0338(16) -0.0025(12) 0.0016(13) -0.0027(13)
C11_2 0.0470(19) 0.0316(17) 0.0478(19) -0.0117(15) 0.0115(16) -0.0134(15)
C12_2 0.0353(17) 0.0365(17) 0.0483(19) -0.0082(15) 0.0077(14) -0.0081(14)
C13_2 0.0295(14) 0.0238(15) 0.0360(16) -0.0052(12) -0.0033(13) -0.0016(11)
C14_2 0.0368(16) 0.0296(15) 0.0312(15) -0.0031(12) 0.0002(13) -0.0047(13)
C15_2 0.0390(17) 0.0319(16) 0.0297(14) -0.0030(12) 0.0032(13) -0.0033(13)
O161_2 0.0264(11) 0.0297(12) 0.0572(15) -0.0102(10) 0.0027(10) 0.0030(9)
C16_2 0.0290(14) 0.0235(14) 0.0323(15) -0.0016(11) -0.0015(12) 0.0015(11)
O162_2 0.0264(10) 0.0236(9) 0.0311(10) -0.0024(8) -0.0035(8) -0.0020(8)
C1_3 0.026(2) 0.041(2) 0.034(2) -0.0111(19) 0.000 0.000
C2A_3 0.050(3) 0.122(7) 0.033(3) -0.013(3) 0.000 0.000
O1_3 0.0326(14) 0.097(3) 0.0453(15) -0.0105(16) 0.0108(12) 0.0020(15)
C1_4 0.096(13) 0.085(13) 0.061(12) 0.014(10) 0.011(10) -0.044(10)
O1_4 0.070(2) 0.0580(18) 0.0388(15) -0.0123(13) 0.0001(15) -0.0061(16)
N1_4 0.106(9) 0.071(6) 0.045(5) -0.012(4) 0.009(6) -0.010(6)
C2_4 0.111(13) 0.102(7) 0.069(9) -0.019(8) -0.020(7) 0.010(11)
C3_4 0.125(12) 0.079(9) 0.091(9) -0.026(8) -0.007(9) 0.005(9)
C1_5 0.079(10) 0.034(6) 0.036(7) -0.011(5) -0.019(7) 0.007(7)
O1_5 0.070(2) 0.0580(18) 0.0388(15) -0.0123(13) 0.0001(15) -0.0061(16)
N1_5 0.084(8) 0.072(6) 0.039(5) -0.007(4) 0.007(5) -0.008(5)
C2_5 0.111(13) 0.102(7) 0.069(9) -0.019(8) -0.020(7) 0.010(11)
C3_5 0.115(11) 0.085(9) 0.069(7) -0.043(7) 0.021(7) 0.000(8)
C1_7 0.094(4) 0.036(2) 0.101(4) 0.004(3) 0.040(4) 0.007(2)
O1_7 0.0603(17) 0.0298(13) 0.0657(18) 0.0089(12) 0.0240(14) 0.0134(12)
N1_7 0.157(6) 0.067(3) 0.146(6) -0.042(4) 0.089(6) -0.036(4)
C2_7 0.245(14) 0.046(4) 0.316(19) -0.022(7) 0.189(14) -0.021(6)
C3_7 0.30(2) 0.34(3) 0.170(15) -0.030(18) 0.018(17) -0.24(2)
C1_8 0.070(11) 0.105(15) 0.055(8) -0.008(8) 0.006(7) 0.032(10)
C2_8 0.063(8) 0.079(14) 0.066(9) 0.010(9) 0.004(8) 0.007(8)
C3_8 0.070(6) 0.063(7) 0.055(5) 0.015(16) 0.004(10) 0.001(5)
C4_8 0.058(8) 0.075(14) 0.070(10) 0.023(11) 0.004(8) 0.016(9)
C5_8 0.074(12) 0.093(14) 0.068(9) 0.000(9) 0.010(8) 0.013(10)
C6_8 0.073(13) 0.090(15) 0.066(6) 0.005(8) 0.009(6) 0.032(9)
C7_8 0.097(14) 0.092(15) 0.068(6) 0.004(8) 0.011(7) 0.048(11)
N1_8 0.099(14) 0.19(2) 0.082(8) -0.001(13) -0.006(9) 0.052(18)
C1_9 0.219(11) 0.093(7) 0.182(11) -0.066(7) 0.111(10) -0.053(8)
C2_9 0.214(10) 0.078(5) 0.130(7) -0.065(5) 0.116(7) -0.072(6)
C3_9 0.247(12) 0.127(9) 0.087(6) -0.040(6) 0.074(8) -0.061(9)
C4_9 0.226(12) 0.133(9) 0.146(10) -0.078(8) 0.094(9) -0.068(9)
C5_9 0.222(12) 0.151(11) 0.161(12) -0.064(10) 0.081(10) -0.054(10)
C6_9 0.204(10) 0.092(7) 0.130(8) -0.046(6) 0.101(8) -0.047(7)
C7_9 0.201(11) 0.100(8) 0.162(11) -0.060(8) 0.080(10) -0.033(8)
N1_9 0.162(10) 0.180(13) 0.170(12) -0.088(10) 0.054(9) -0.015(9)
C1_10 0.106(15) 0.107(13) 0.099(11) 0.031(10) 0.000 0.000
C2_10 0.139(18) 0.110(14) 0.122(14) 0.030(12) 0.000 0.000
C3_10 0.104(14) 0.106(14) 0.120(14) 0.032(11) 0.000 0.000
C4_10 0.039(7) 0.140(13) 0.111(12) 0.031(11) 0.000 0.000
C5_10 0.042(8) 0.150(13) 0.086(9) 0.040(10) 0.000 0.000
C6_10 0.033(7) 0.162(12) 0.075(9) 0.039(9) 0.000 0.000
C7_10 0.039(7) 0.177(13) 0.076(10) 0.067(11) 0.000 0.000
N1_10 0.039(7) 0.189(14) 0.136(15) 0.131(13) 0.000 0.000
C1_11 0.13(2) 0.126(16) 0.151(19) -0.071(14) 0.000 0.000
C2_11 0.16(2) 0.135(16) 0.17(2) -0.092(16) 0.000 0.000
C3_11 0.17(2) 0.150(18) 0.17(2) -0.080(17) 0.000 0.000
C4_11 0.19(2) 0.136(19) 0.15(2) -0.094(16) 0.000 0.000
C5_11 0.19(2) 0.146(18) 0.129(17) -0.086(15) 0.000 0.000
C6_11 0.140(18) 0.133(14) 0.125(16) -0.072(14) 0.000 0.000
C7_11 0.131(19) 0.125(15) 0.118(18) -0.069(14) 0.000 0.000
N1_11 0.16(2) 0.140(19) 0.20(3) -0.10(2) 0.000 0.000

loop_
_atom_type_symbol
_atom_type_description
_atom_type_scat_dispersion_real
_atom_type_scat_dispersion_imag
_atom_type_scat_source
C C 0.0033 0.0016 'International Tables Vol C Tables 4.2.6.8 and 6.1.1.4'
H H 0.0000 0.0000 'International Tables Vol C Tables 4.2.6.8 and 6.1.1.4'
Ca Ca 0.2262 0.3064 'International Tables Vol C Tables 4.2.6.8 and 6.1.1.4'
F F 0.0171 0.0103 'International Tables Vol C Tables 4.2.6.8 and 6.1.1.4'
O O 0.0106 0.0060 'International Tables Vol C Tables 4.2.6.8 and 6.1.1.4'
N N 0.0061 0.0033 'International Tables Vol C Tables 4.2.6.8 and 6.1.1.4'

loop_
_geom_angle_atom_site_label_1
_geom_angle_atom_site_label_2
_geom_angle_atom_site_label_3
_geom_angle
_geom_angle_site_symmetry_1
_geom_angle_site_symmetry_3
_geom_angle_publ_flag
O261_2 Ca1 O261_2 89.6(3) 1_545 4_645 ?
O261_2 Ca1 O161_2 171.87(18) 1_545 4_655 ?
O261_2 Ca1 O161_2 84.01(17) 4_645 4_655 ?
O261_2 Ca1 O161_2 84.01(17) 1_545 . ?
O261_2 Ca1 O161_2 171.86(17) 4_645 . ?
O161_2 Ca1 O161_2 101.90(12) 4_655 . ?
O261_2 Ca1 O1 88.91(18) 1_545 . ?
O261_2 Ca1 O1 88.91(18) 4_645 . ?
O161_2 Ca1 O1 85.96(14) 4_655 . ?
O161_2 Ca1 O1 85.96(14) . . ?
O261_2 Ca1 O1_3 79.29(16) 1_545 1_545 ?
O261_2 Ca1 O1_3 113.13(14) 4_645 1_545 ?
O161_2 Ca1 O1_3 107.84(11) 4_655 1_545 ?
O161_2 Ca1 O1_3 70.64(10) . 1_545 ?
O1 Ca1 O1_3 154.63(8) . 1_545 ?
O261_2 Ca1 O1_3 113.13(14) 1_545 4_645 ?
O261_2 Ca1 O1_3 79.29(16) 4_645 4_645 ?
O161_2 Ca1 O1_3 70.64(10) 4_655 4_645 ?
O161_2 Ca1 O1_3 107.84(11) . 4_645 ?
O1 Ca1 O1_3 154.64(8) . 4_645 ?
O1_3 Ca1 O1_3 48.50(12) 1_545 4_645 ?
O261_2 Ca1 C1_3 96.87(14) 1_545 1_545 ?
O261_2 Ca1 C1_3 96.87(14) 4_645 1_545 ?
O161_2 Ca1 C1_3 88.90(10) 4_655 1_545 ?
O161_2 Ca1 C1_3 88.90(10) . 1_545 ?
O1 Ca1 C1_3 171.8(2) . 1_545 ?
O1_3 Ca1 C1_3 24.25(6) 1_545 1_545 ?
O1_3 Ca1 C1_3 24.25(6) 4_645 1_545 ?
O261_2 Ca1 Ca2 56.47(16) 1_545 1_545 ?
O261_2 Ca1 Ca2 133.31(13) 4_645 1_545 ?
O161_2 Ca1 Ca2 131.64(7) 4_655 1_545 ?
O161_2 Ca1 Ca2 45.55(6) . 1_545 ?
O1 Ca1 Ca2 118.05(2) . 1_545 ?
O1_3 Ca1 Ca2 37.27(6) 1_545 1_545 ?
O1_3 Ca1 Ca2 85.76(7) 4_645 1_545 ?
C1_3 Ca1 Ca2 61.502(15) 1_545 1_545 ?
O261_2 Ca1 Ca2 133.31(13) 1_545 4_645 ?
O261_2 Ca1 Ca2 56.47(16) 4_645 4_645 ?
O161_2 Ca1 Ca2 45.54(6) 4_655 4_645 ?
O161_2 Ca1 Ca2 131.65(7) . 4_645 ?
O1 Ca1 Ca2 118.05(2) . 4_645 ?
O1_3 Ca1 Ca2 85.76(7) 1_545 4_645 ?
O1_3 Ca1 Ca2 37.27(6) 4_645 4_645 ?
C1_3 Ca1 Ca2 61.502(15) 1_545 4_645 ?
Ca2 Ca1 Ca2 122.98(3) 1_545 4_645 ?
O1_3 Ca2 O262_2 91.59(14) . . ?
O1_3 Ca2 O362_2 98.57(13) . 7_464 ?
O262_2 Ca2 O362_2 167.79(13) . 7_464 ?
O1_3 Ca2 O261_1 167.87(11) . . ?
O262_2 Ca2 O261_1 84.71(11) . . ?
O362_2 Ca2 O261_1 83.97(10) 7_464 . ?
O1_3 Ca2 O1_5 85.17(13) . . ?
O262_2 Ca2 O1_5 89.98(17) . . ?
O362_2 Ca2 O1_5 84.18(12) 7_464 . ?
O261_1 Ca2 O1_5 83.29(11) . . ?
O1_3 Ca2 O1_4 85.17(13) . . ?
O262_2 Ca2 O1_4 89.98(17) . . ?
O362_2 Ca2 O1_4 84.18(12) 7_464 . ?
O261_1 Ca2 O1_4 83.29(11) . . ?
O1_3 Ca2 O162_2 120.97(10) . 1_565 ?
O262_2 Ca2 O162_2 104.11(15) . 1_565 ?
O362_2 Ca2 O162_2 76.43(9) 7_464 1_565 ?
O261_1 Ca2 O162_2 71.17(8) . 1_565 ?
O1_3 Ca2 O161_2 70.22(10) . 1_565 ?
O262_2 Ca2 O161_2 107.77(14) . 1_565 ?
O362_2 Ca2 O161_2 82.20(9) 7_464 1_565 ?
O261_1 Ca2 O161_2 121.92(8) . 1_565 ?
O162_2 Ca2 O161_2 50.76(7) 1_565 1_565 ?
O1_3 Ca2 C16_2 95.69(11) . 1_565 ?
O262_2 Ca2 C16_2 110.70(16) . 1_565 ?
O362_2 Ca2 C16_2 75.17(9) 7_464 1_565 ?
O261_1 Ca2 C16_2 96.43(9) . 1_565 ?
O162_2 Ca2 C16_2 25.49(8) 1_565 1_565 ?
O161_2 Ca2 C16_2 25.60(8) 1_565 1_565 ?
O1_3 Ca2 C26_2 81.99(13) . . ?
O262_2 Ca2 C26_2 21.02(16) . . ?
O362_2 Ca2 C26_2 168.15(13) 7_464 . ?
O261_1 Ca2 C26_2 97.97(11) . . ?
O1_5 Ca2 C26_2 107.64(14) . . ?
O1_4 Ca2 C26_2 107.64(14) . . ?
O162_2 Ca2 C26_2 93.07(12) 1_565 . ?
O161_2 Ca2 C26_2 86.91(12) 1_565 . ?
C16_2 Ca2 C26_2 92.99(12) 1_565 . ?
O1_3 Ca2 O261_2 69.04(13) . . ?
O262_2 Ca2 O261_2 43.99(13) . . ?
O362_2 Ca2 O261_2 146.92(10) 7_464 . ?
O261_1 Ca2 O261_2 114.75(10) . . ?
O1_5 Ca2 O261_2 123.28(12) . . ?
O1_4 Ca2 O261_2 123.28(12) . . ?
O162_2 Ca2 O261_2 84.03(10) 1_565 . ?
O161_2 Ca2 O261_2 64.81(9) 1_565 . ?
C16_2 Ca2 O261_2 75.76(9) 1_565 . ?
C26_2 Ca2 O261_2 23.14(12) . . ?
O1_3 Ca2 C1_4 101.3(5) . . ?
O262_2 Ca2 C1_4 97.6(5) . . ?
O362_2 Ca2 C1_4 73.9(5) 7_464 . ?
O261_1 Ca2 C1_4 67.9(5) . . ?
O1_4 Ca2 C1_4 18.1(6) . . ?
O162_2 Ca2 C1_4 131.1(6) 1_565 . ?
O161_2 Ca2 C1_4 153.2(4) 1_565 . ?
C16_2 Ca2 C1_4 146.5(6) 1_565 . ?
C26_2 Ca2 C1_4 117.7(5) . . ?
O261_2 Ca2 C1_4 137.4(6) . . ?
O161_1 Ca3 O1_7 93.13(11) . . ?
O161_1 Ca3 O262_1 84.56(9) . 7_464 ?
O1_7 Ca3 O262_1 86.84(10) . 7_464 ?
O161_1 Ca3 O361_2 162.77(9) . 2_664 ?
O1_7 Ca3 O361_2 84.03(11) . 2_664 ?
O262_1 Ca3 O361_2 78.32(9) 7_464 2_664 ?
O161_1 Ca3 O162_2 86.50(8) . 8_554 ?
O1_7 Ca3 O162_2 88.24(9) . 8_554 ?
O262_1 Ca3 O162_2 169.54(8) 7_464 8_554 ?
O361_2 Ca3 O162_2 110.33(9) 2_664 8_554 ?
O161_1 Ca3 O261_1 108.79(9) . 8_544 ?
O1_7 Ca3 O261_1 147.02(11) . 8_544 ?
O262_1 Ca3 O261_1 118.72(8) 7_464 8_544 ?
O361_2 Ca3 O261_1 81.59(9) 2_664 8_544 ?
O162_2 Ca3 O261_1 69.46(7) 8_554 8_544 ?
O161_1 Ca3 O262_1 87.43(8) . 8_544 ?
O1_7 Ca3 O262_1 157.74(9) . 8_544 ?
O262_1 Ca3 O262_1 71.05(9) 7_464 8_544 ?
O361_2 Ca3 O262_1 88.87(10) 2_664 8_544 ?
O162_2 Ca3 O262_1 114.00(7) 8_554 8_544 ?
O261_1 Ca3 O262_1 51.19(7) 8_544 8_544 ?
O161_1 Ca3 C26_1 100.73(9) . 8_544 ?
O1_7 Ca3 C26_1 166.14(11) . 8_544 ?
O262_1 Ca3 C26_1 94.34(8) 7_464 8_544 ?
O361_2 Ca3 C26_1 82.69(9) 2_664 8_544 ?
O162_2 Ca3 C26_1 92.65(8) 8_554 8_544 ?
O261_1 Ca3 C26_1 25.56(8) 8_544 8_544 ?
O262_1 Ca3 C26_1 25.79(8) 8_544 8_544 ?
O161_1 Ca3 O362_2 150.34(8) . 2_664 ?
O1_7 Ca3 O362_2 81.24(11) . 2_664 ?
O262_1 Ca3 O362_2 123.82(8) 7_464 2_664 ?
O361_2 Ca3 O362_2 46.02(8) 2_664 2_664 ?
O162_2 Ca3 O362_2 64.34(7) 8_554 2_664 ?
O261_1 Ca3 O362_2 67.44(8) 8_544 2_664 ?
O262_1 Ca3 O362_2 108.61(8) 8_544 2_664 ?
C26_1 Ca3 O362_2 86.67(8) 8_544 2_664 ?
O161_1 Ca3 C36_2 172.00(10) . 2_664 ?
O1_7 Ca3 C36_2 80.92(11) . 2_664 ?
O262_1 Ca3 C36_2 100.35(9) 7_464 2_664 ?
O361_2 Ca3 C36_2 22.45(10) 2_664 2_664 ?
O162_2 Ca3 C36_2 87.96(9) 8_554 2_664 ?
O261_1 Ca3 C36_2 74.51(9) 8_544 2_664 ?
O262_1 Ca3 C36_2 100.10(9) 8_544 2_664 ?
C26_1 Ca3 C36_2 85.28(9) 8_544 2_664 ?
O362_2 Ca3 C36_2 23.62(9) 2_664 2_664 ?
O161_1 Ca3 Ca2 119.97(7) . 8_544 ?
O1_7 Ca3 Ca2 108.86(9) . 8_544 ?
O262_1 Ca3 Ca2 148.82(7) 7_464 8_544 ?
O361_2 Ca3 Ca2 76.82(6) 2_664 8_544 ?
O162_2 Ca3 Ca2 41.62(5) 8_554 8_544 ?
O261_1 Ca3 Ca2 38.80(5) 8_544 8_544 ?
O262_1 Ca3 Ca2 89.87(5) 8_544 8_544 ?
C26_1 Ca3 Ca2 64.10(6) 8_544 8_544 ?
O362_2 Ca3 Ca2 38.72(5) 2_664 8_544 ?
C36_2 Ca3 Ca2 57.89(7) 2_664 8_544 ?
O161_1 Ca3 Ca3 69.48(6) . 2_665 ?
O1_7 Ca3 Ca3 123.79(9) . 2_665 ?
O262_1 Ca3 Ca3 40.30(6) 7_464 2_665 ?
O361_2 Ca3 Ca3 98.00(8) 2_664 2_665 ?
O162_2 Ca3 Ca3 139.63(6) 8_554 2_665 ?
O261_1 Ca3 Ca3 87.64(5) 8_544 2_665 ?
O262_1 Ca3 Ca3 36.56(5) 8_544 2_665 ?
C26_1 Ca3 Ca3 62.35(6) 8_544 2_665 ?
O362_2 Ca3 Ca3 137.04(6) 2_664 2_665 ?
C36_2 Ca3 Ca3 118.30(8) 2_664 2_665 ?
Ca2 Ca3 Ca3 126.41(2) 8_544 2_665 ?
C2_1 C1_1 C2_1 114.9(4) 2_665 . ?
C2_1 C1_1 C10_1 122.5(2) 2_665 . ?
C2_1 C1_1 C10_1 122.5(2) . . ?
F2_1 C2_1 C1_1 118.1(3) . . ?
F2_1 C2_1 C3_1 116.9(3) . . ?
C1_1 C2_1 C3_1 125.0(3) . . ?
C4_1 C3_1 C2_1 115.2(3) . . ?
C4_1 C3_1 C20_1 121.9(3) . . ?
C2_1 C3_1 C20_1 122.8(3) . . ?
F4_1 C4_1 C3_1 117.69(19) . 2_665 ?
F4_1 C4_1 C3_1 117.69(19) . . ?
C3_1 C4_1 C3_1 124.6(4) 2_665 . ?
C11_1 C10_1 C11_1 118.0(5) . 2_665 ?
C11_1 C10_1 C1_1 121.0(2) . . ?
C11_1 C10_1 C1_1 121.0(2) 2_665 . ?
C12_1 C11_1 C10_1 121.2(3) . . ?
C11_1 C12_1 C13_1 120.8(3) . . ?
C12_1 C13_1 C12_1 118.0(5) . 2_665 ?
C12_1 C13_1 C16_1 121.0(2) . . ?
C12_1 C13_1 C16_1 121.0(2) 2_665 . ?
O161_1 C16_1 O161_1 127.1(4) . 2_665 ?
O161_1 C16_1 C13_1 116.5(2) . . ?
O161_1 C16_1 C13_1 116.5(2) 2_665 . ?
C21_1 C20_1 C25_1 119.8(3) . . ?
C21_1 C20_1 C3_1 119.7(3) . . ?
C25_1 C20_1 C3_1 120.5(3) . . ?
C22_1 C21_1 C20_1 120.1(3) . . ?
C21_1 C22_1 C23_1 120.0(3) . . ?
C24_1 C23_1 C22_1 119.6(3) . . ?
C24_1 C23_1 C26_1 120.5(3) . . ?
C22_1 C23_1 C26_1 119.9(3) . . ?
C25_1 C24_1 C23_1 120.2(3) . . ?
C24_1 C25_1 C20_1 120.2(3) . . ?
O261_1 C26_1 O262_1 120.9(3) . . ?
O261_1 C26_1 C23_1 119.2(3) . . ?
O262_1 C26_1 C23_1 119.9(3) . . ?
O261_1 C26_1 Ca3 59.35(15) . 8 ?
O262_1 C26_1 Ca3 62.06(15) . 8 ?
C23_1 C26_1 Ca3 171.0(2) . 8 ?
C16_1 O161_1 Ca3 135.9(2) . . ?
C26_1 O261_1 Ca2 162.5(2) . . ?
C26_1 O261_1 Ca3 95.09(17) . 8 ?
Ca2 O261_1 Ca3 99.30(8) . 8 ?
C26_1 O262_1 Ca3 164.7(2) . 7_465 ?
C26_1 O262_1 Ca3 92.16(17) . 8 ?
Ca3 O262_1 Ca3 103.14(8) 7_465 8 ?
C4_2 C3_2 C2_2 114.7(3) . . ?
C4_2 C3_2 C20_2 122.6(3) . . ?
C2_2 C3_2 C20_2 122.7(4) . . ?
F4_2 C4_2 C5_2 118.1(3) . . ?
F4_2 C4_2 C3_2 116.9(3) . . ?
C5_2 C4_2 C3_2 124.9(3) . . ?
C4_2 C5_2 C6_2 115.7(3) . . ?
C4_2 C5_2 C30_2 120.7(3) . . ?
C6_2 C5_2 C30_2 123.6(3) . . ?
F6_2 C6_2 C5_2 117.7(3) . . ?
F6_2 C6_2 C1_2 117.6(3) . . ?
C5_2 C6_2 C1_2 124.6(4) . . ?
C2_2 C1_2 C6_2 114.6(3) . . ?
C2_2 C1_2 C10_2 122.6(3) . . ?
C6_2 C1_2 C10_2 122.8(3) . . ?
F2_2 C2_2 C3_2 117.1(3) . . ?
F2_2 C2_2 C1_2 117.5(3) . . ?
C3_2 C2_2 C1_2 125.4(4) . . ?
C25_2 C20_2 C21_2 119.6(4) . . ?
C25_2 C20_2 C3_2 121.2(4) . . ?
C21_2 C20_2 C3_2 119.2(4) . . ?
C20_2 C21_2 C22_2 119.6(5) . . ?
C23_2 C22_2 C21_2 120.5(4) . . ?
C22_2 C23_2 C24_2 119.4(4) . . ?
C22_2 C23_2 C26_2 121.1(4) . . ?
C24_2 C23_2 C26_2 119.5(4) . . ?
C25_2 C24_2 C23_2 120.7(4) . . ?
C20_2 C25_2 C24_2 120.1(4) . . ?
C26_2 O261_2 Ca1 152.7(4) . 1_565 ?
C26_2 O261_2 Ca2 75.3(4) . . ?
Ca1 O261_2 Ca2 85.34(15) 1_565 . ?
O262_2 C26_2 O261_2 123.6(5) . . ?
O262_2 C26_2 C23_2 118.3(4) . . ?
O261_2 C26_2 C23_2 118.1(5) . . ?
O262_2 C26_2 Ca2 42.7(2) . . ?
O261_2 C26_2 Ca2 81.6(3) . . ?
C23_2 C26_2 Ca2 158.1(3) . . ?
C26_2 O262_2 Ca2 116.3(3) . . ?
C31_2 C30_2 C35_2 119.3(3) . . ?
C31_2 C30_2 C5_2 120.8(4) . . ?
C35_2 C30_2 C5_2 119.9(4) . . ?
C30_2 C31_2 C32_2 120.7(4) . . ?
C33_2 C32_2 C31_2 120.1(4) . . ?
C32_2 C33_2 C34_2 119.5(3) . . ?
C32_2 C33_2 C36_2 119.6(3) . . ?
C34_2 C33_2 C36_2 120.8(3) . . ?
C35_2 C34_2 C33_2 120.4(4) . . ?
C34_2 C35_2 C30_2 119.8(3) . . ?
C36_2 O361_2 Ca3 110.5(2) . 2_666 ?
O362_2 C36_2 O361_2 123.8(3) . . ?
O362_2 C36_2 C33_2 117.9(3) . . ?
O361_2 C36_2 C33_2 118.3(3) . . ?
O362_2 C36_2 Ca3 76.9(2) . 2_666 ?
O361_2 C36_2 Ca3 47.08(17) . 2_666 ?
C33_2 C36_2 Ca3 165.0(3) . 2_666 ?
C36_2 O362_2 Ca2 134.7(3) . 7_465 ?
C36_2 O362_2 Ca3 79.4(2) . 2_666 ?
Ca2 O362_2 Ca3 85.69(9) 7_465 2_666 ?
C15_2 C10_2 C11_2 118.6(3) . . ?
C15_2 C10_2 C1_2 121.3(3) . . ?
C11_2 C10_2 C1_2 120.0(3) . . ?
C12_2 C11_2 C10_2 120.9(3) . . ?
C11_2 C12_2 C13_2 120.0(3) . . ?
C14_2 C13_2 C12_2 119.4(3) . . ?
C14_2 C13_2 C16_2 120.0(3) . . ?
C12_2 C13_2 C16_2 120.4(3) . . ?
C13_2 C14_2 C15_2 120.4(3) . . ?
C10_2 C15_2 C14_2 120.6(3) . . ?
C16_2 O161_2 Ca1 147.4(2) . . ?
C16_2 O161_2 Ca2 88.74(18) . 1_545 ?
Ca1 O161_2 Ca2 95.42(8) . 1_545 ?
O161_2 C16_2 O162_2 121.3(3) . . ?
O161_2 C16_2 C13_2 120.8(3) . . ?
O162_2 C16_2 C13_2 117.8(3) . . ?
O161_2 C16_2 Ca2 65.66(17) . 1_545 ?
O162_2 C16_2 Ca2 56.92(15) . 1_545 ?
C13_2 C16_2 Ca2 164.7(2) . 1_545 ?
C16_2 O162_2 Ca3 133.74(19) . 8_545 ?
C16_2 O162_2 Ca2 97.60(18) . 1_545 ?
Ca3 O162_2 Ca2 97.77(8) 8_545 1_545 ?
O1_3 C1_3 O1_3 118.7(5) . 4_655 ?
O1_3 C1_3 C2A_3 120.6(3) . . ?
O1_3 C1_3 C2A_3 120.6(3) 4_655 . ?
O1_3 C1_3 Ca1 59.4(3) . 1_565 ?
O1_3 C1_3 Ca1 59.4(3) 4_655 1_565 ?
C2A_3 C1_3 Ca1 174.9(5) . 1_565 ?
C1_3 O1_3 Ca2 164.0(3) . . ?
C1_3 O1_3 Ca1 96.4(3) . 1_565 ?
Ca2 O1_3 Ca1 99.34(11) . 1_565 ?
O1_4 C1_4 N1_4 133(3) . . ?
O1_4 C1_4 Ca2 38.7(11) . . ?
N1_4 C1_4 Ca2 165.2(18) . . ?
C1_4 O1_4 Ca2 123.2(15) . . ?
C1_4 N1_4 C2_4 126.3(18) . . ?
C1_4 N1_4 C3_4 110.2(18) . . ?
C2_4 N1_4 C3_4 122.7(14) . . ?
O1_5 C1_5 N1_5 118.1(16) . . ?
C1_5 O1_5 Ca2 126.2(8) . . ?
C1_5 N1_5 C2_5 114.0(15) . . ?
C1_5 N1_5 C3_5 125.4(15) . . ?
C2_5 N1_5 C3_5 120.5(12) . . ?
O1_7 C1_7 N1_7 129.0(9) . . ?
C1_7 O1_7 Ca3 158.6(4) . . ?
C1_7 N1_7 C3_7 118.0(12) . . ?
C1_7 N1_7 C2_7 125.0(13) . . ?
C3_7 N1_7 C2_7 116.9(13) . . ?
C6_8 C1_8 C2_8 116.8(19) . . ?
C3_8 C2_8 C1_8 119.4(19) . . ?
C2_8 C3_8 C4_8 122(2) . . ?
C3_8 C4_8 C5_8 116.5(18) . . ?
C6_8 C5_8 C4_8 122.0(19) . . ?
C5_8 C6_8 C1_8 122.2(14) . . ?
C5_8 C6_8 C7_8 120.4(16) . . ?
C1_8 C6_8 C7_8 117.2(16) . . ?
N1_8 C7_8 C6_8 173(3) . . ?
C6_9 C1_9 C2_9 117.3(15) . . ?
C3_9 C2_9 C1_9 115.6(10) . . ?
C2_9 C3_9 C4_9 126.7(17) . . ?
C3_9 C4_9 C5_9 113.0(15) . . ?
C6_9 C5_9 C4_9 120.2(13) . . ?
C5_9 C6_9 C1_9 123.5(13) . . ?
C5_9 C6_9 C7_9 116.9(11) . . ?
C1_9 C6_9 C7_9 117.7(14) . . ?
N1_9 C7_9 C6_9 172.8(19) . . ?
C6_10 C1_10 C2_10 119(2) . . ?
C3_10 C2_10 C1_10 122(2) . . ?
C2_10 C3_10 C4_10 117(2) . . ?
C3_10 C4_10 C5_10 123(2) . . ?
C6_10 C5_10 C4_10 119.5(19) . . ?
C5_10 C6_10 C1_10 119.4(19) . . ?
C5_10 C6_10 C7_10 119.9(17) . . ?
C1_10 C6_10 C7_10 120.7(19) . . ?
N1_10 C7_10 C6_10 170.5(19) . . ?
C6_11 C1_11 C2_11 120(2) . . ?
C3_11 C2_11 C1_11 117(3) . . ?
C2_11 C3_11 C4_11 125(3) . . ?
C3_11 C4_11 C5_11 115(3) . . ?
C6_11 C5_11 C4_11 123(3) . . ?
C5_11 C6_11 C1_11 120(2) . . ?
C5_11 C6_11 C7_11 117(2) . . ?
C1_11 C6_11 C7_11 123(2) . . ?
N1_11 C7_11 C6_11 176(4) . . ?

loop_
_geom_bond_atom_site_label_1
_geom_bond_atom_site_label_2
_geom_bond_distance
_geom_bond_site_symmetry_2
_geom_bond_publ_flag
Ca1 O261_2 2.304(4) 1_545 ?
Ca1 O261_2 2.304(3) 4_645 ?
Ca1 O161_2 2.350(2) 4_655 ?
Ca1 O161_2 2.350(2) . ?
Ca1 O1 2.354(5) . ?
Ca1 O1_3 2.586(3) 1_545 ?
Ca1 O1_3 2.586(3) 4_645 ?
Ca1 C1_3 2.986(5) 1_545 ?
Ca1 Ca2 3.7149(7) 1_545 ?
Ca1 Ca2 3.7149(7) 4_645 ?
Ca2 O1_3 2.280(3) . ?
Ca2 O262_2 2.298(3) . ?
Ca2 O362_2 2.312(3) 7_464 ?
Ca2 O261_1 2.340(2) . ?
Ca2 O1_5 2.404(3) . ?
Ca2 O1_4 2.404(3) . ?
Ca2 O162_2 2.471(2) 1_565 ?
Ca2 O161_2 2.663(3) 1_565 ?
Ca2 C16_2 2.923(3) 1_565 ?
Ca2 C26_2 3.038(5) . ?
Ca2 O261_2 3.107(6) . ?
Ca2 C1_4 3.22(3) . ?
Ca3 O161_1 2.323(2) . ?
Ca3 O1_7 2.323(3) . ?
Ca3 O262_1 2.351(2) 7_464 ?
Ca3 O361_2 2.406(3) 2_664 ?
Ca3 O162_2 2.422(2) 8_554 ?
Ca3 O261_1 2.494(2) 8_544 ?
Ca3 O262_1 2.553(2) 8_544 ?
Ca3 C26_1 2.888(3) 8_544 ?
Ca3 O362_2 3.050(3) 2_664 ?
Ca3 C36_2 3.077(4) 2_664 ?
Ca3 Ca3 3.8435(11) 2_665 ?
C1_1 C2_1 1.388(4) 2_665 ?
C1_1 C2_1 1.388(4) . ?
C1_1 C10_1 1.482(6) . ?
C2_1 F2_1 1.352(4) . ?
C2_1 C3_1 1.393(4) . ?
C3_1 C4_1 1.389(4) . ?
C3_1 C20_1 1.490(4) . ?
C4_1 F4_1 1.354(5) . ?
C10_1 C11_1 1.395(5) . ?
C10_1 C11_1 1.395(5) 2_665 ?
C11_1 C12_1 1.367(5) . ?
C12_1 C13_1 1.399(4) . ?
C13_1 C16_1 1.513(6) . ?
C16_1 O161_1 1.250(3) . ?
C16_1 O161_1 1.250(3) 2_665 ?
C20_1 C21_1 1.390(5) . ?
C20_1 C25_1 1.391(4) . ?
C21_1 C22_1 1.387(4) . ?
C22_1 C23_1 1.395(4) . ?
C23_1 C24_1 1.394(4) . ?
C23_1 C26_1 1.493(4) . ?
C24_1 C25_1 1.383(4) . ?
C26_1 O261_1 1.251(4) . ?
C26_1 O262_1 1.257(4) . ?
C3_2 C4_2 1.385(6) . ?
C3_2 C2_2 1.386(5) . ?
C3_2 C20_2 1.486(5) . ?
C4_2 F4_2 1.351(4) . ?
C4_2 C5_2 1.378(5) . ?
C5_2 C6_2 1.380(5) . ?
C5_2 C30_2 1.489(5) . ?
C6_2 F6_2 1.345(4) . ?
C6_2 C1_2 1.391(5) . ?
C1_2 C2_2 1.388(5) . ?
C1_2 C10_2 1.483(5) . ?
C2_2 F2_2 1.357(4) . ?
C20_2 C25_2 1.377(7) . ?
C20_2 C21_2 1.390(6) . ?
C21_2 C22_2 1.404(7) . ?
C22_2 C23_2 1.361(7) . ?
C23_2 C24_2 1.389(6) . ?
C23_2 C26_2 1.503(5) . ?
C24_2 C25_2 1.382(6) . ?
O261_2 C26_2 1.234(7) . ?
C26_2 O262_2 1.215(7) . ?
C30_2 C31_2 1.388(6) . ?
C30_2 C35_2 1.398(6) . ?
C31_2 C32_2 1.389(6) . ?
C32_2 C33_2 1.385(5) . ?
C33_2 C34_2 1.395(5) . ?
C33_2 C36_2 1.502(5) . ?
C34_2 C35_2 1.391(5) . ?
O361_2 C36_2 1.254(5) . ?
C36_2 O362_2 1.254(5) . ?
C10_2 C15_2 1.384(5) . ?
C10_2 C11_2 1.403(5) . ?
C11_2 C12_2 1.376(5) . ?
C12_2 C13_2 1.396(5) . ?
C13_2 C14_2 1.385(5) . ?
C13_2 C16_2 1.490(4) . ?
C14_2 C15_2 1.392(5) . ?
O161_2 C16_2 1.263(4) . ?
C16_2 O162_2 1.269(4) . ?
C1_3 O1_3 1.234(4) . ?
C1_3 O1_3 1.234(4) 4_655 ?
C1_3 C2A_3 1.517(8) . ?
C1_4 O1_4 1.19(3) . ?
C1_4 N1_4 1.38(3) . ?
N1_4 C2_4 1.47(3) . ?
N1_4 C3_4 1.48(2) . ?
C1_5 O1_5 1.26(2) . ?
C1_5 N1_5 1.33(2) . ?
N1_5 C2_5 1.48(2) . ?
N1_5 C3_5 1.488(19) . ?
C1_7 O1_7 1.174(6) . ?
C1_7 N1_7 1.268(10) . ?
N1_7 C3_7 1.44(2) . ?
N1_7 C2_7 1.454(13) . ?
C1_8 C6_8 1.37(2) . ?
C1_8 C2_8 1.46(2) . ?
C2_8 C3_8 1.33(3) . ?
C3_8 C4_8 1.39(2) . ?
C4_8 C5_8 1.42(2) . ?
C5_8 C6_8 1.30(2) . ?
C6_8 C7_8 1.416(19) . ?
C7_8 N1_8 1.24(2) . ?
C1_9 C6_9 1.390(14) . ?
C1_9 C2_9 1.411(18) . ?
C2_9 C3_9 1.32(2) . ?
C3_9 C4_9 1.397(15) . ?
C4_9 C5_9 1.408(19) . ?
C5_9 C6_9 1.309(19) . ?
C6_9 C7_9 1.413(18) . ?
C7_9 N1_9 1.219(16) . ?
C1_10 C6_10 1.38(2) . ?
C1_10 C2_10 1.43(2) . ?
C2_10 C3_10 1.34(3) . ?
C3_10 C4_10 1.35(2) . ?
C4_10 C5_10 1.41(2) . ?
C5_10 C6_10 1.32(2) . ?
C6_10 C7_10 1.44(2) . ?
C7_10 N1_10 1.28(2) . ?
C1_11 C6_11 1.37(2) . ?
C1_11 C2_11 1.43(2) . ?
C2_11 C3_11 1.32(3) . ?
C3_11 C4_11 1.37(3) . ?
C4_11 C5_11 1.42(2) . ?
C5_11 C6_11 1.31(3) . ?
C6_11 C7_11 1.40(2) . ?
C7_11 N1_11 1.22(2) . ?
